data_7720985
loop_
_publ_author_name
'Li, Haowen'
'Wang, Xiao'
'Chai, Hui'
'Zhang, Fangfang'

_publ_section_title
;
 Design of borate-squarate hybrid crystals with large birefringence by
 synergistic assembly of planar &#x3c0;-conjugated groups.
;
_journal_issue 19
_journal_name_full 'Dalton transactions (Cambridge, England : 2003)'
_journal_page_first 7729
_journal_page_last 7736
_journal_paper_doi 10.1039/d6dt00783j
_journal_volume 55
_journal_year 2026
_chemical_formula_moiety 'C4 H10 B2 O12 Rb2'
_chemical_formula_sum 'C4 H10 B2 O12 Rb2'
_chemical_formula_weight 442.68
_space_group_crystal_system orthorhombic
_space_group_IT_number 29
_space_group_name_Hall 'P 2c -2ac'
_space_group_name_H-M_alt 'P c a 21'
_atom_sites_solution_hydrogens mixed
_atom_sites_solution_primary iterative
_audit_creation_date 2026-01-15
_audit_creation_method
;
Olex2 1.5
(compiled 2025.07.13 svn.rb7424aed for OlexSys, GUI svn.r7314)
;
_audit_update_record
;
2026-03-05 deposited with the CCDC.	2026-04-28 downloaded from the CCDC.
;
_cell_angle_alpha 90
_cell_angle_beta 90
_cell_angle_gamma 90
_cell_formula_units_Z 4
_cell_length_a 16.2257(10)
_cell_length_b 6.7803(4)
_cell_length_c 12.2028(9)
_cell_measurement_reflns_used 3985
_cell_measurement_temperature 298
_cell_measurement_theta_max 27.49
_cell_measurement_theta_min 3.02
_cell_volume 1342.49(15)
_computing_cell_refinement 'SAINT V8.41 (?, 2016)'
_computing_data_reduction 'SAINT V8.41 (?, 2016)'
_computing_molecular_graphics 'Olex2 1.5 (Dolomanov et al., 2009)'
_computing_publication_material 'Olex2 1.5 (Dolomanov et al., 2009)'
_computing_structure_refinement 'SHELXL 2019/3 (Sheldrick, 2015)'
_computing_structure_solution 'olex2.solve 1.5 (Bourhis et al., 2015)'
_diffrn_ambient_temperature 298.00
_diffrn_measured_fraction_theta_full 0.999
_diffrn_measured_fraction_theta_max 0.998
_diffrn_measurement_device_type 'Bruker APEX-II CCD'
_diffrn_measurement_method '\f and \w scans'
_diffrn_radiation_type MoK\a
_diffrn_radiation_wavelength 0.71073
_diffrn_reflns_av_R_equivalents 0.0783
_diffrn_reflns_av_unetI/netI 0.0582
_diffrn_reflns_Laue_measured_fraction_full 0.999
_diffrn_reflns_Laue_measured_fraction_max 0.998
_diffrn_reflns_limit_h_max 21
_diffrn_reflns_limit_h_min -20
_diffrn_reflns_limit_k_max 8
_diffrn_reflns_limit_k_min -8
_diffrn_reflns_limit_l_max 15
_diffrn_reflns_limit_l_min -15
_diffrn_reflns_number 13704
_diffrn_reflns_point_group_measured_fraction_full 0.999
_diffrn_reflns_point_group_measured_fraction_max 0.994
_diffrn_reflns_theta_full 25.242
_diffrn_reflns_theta_max 27.493
_diffrn_reflns_theta_min 3.004
_exptl_absorpt_coefficient_mu 7.346
_exptl_absorpt_correction_T_max 0.7456
_exptl_absorpt_correction_T_min 0.6080
_exptl_absorpt_correction_type none
_exptl_absorpt_process_details
;
SADABS-2016/2 (Bruker,2016/2) was used for absorption correction.
wR2(int) was 0.1445 before and 0.0699 after correction.
The Ratio of minimum to maximum transmission is 0.8155.
The \l/2 correction factor is Not present.
;
_exptl_crystal_colour 'clear light colourless'
_exptl_crystal_colour_lustre clear
_exptl_crystal_colour_modifier light
_exptl_crystal_colour_primary colourless
_exptl_crystal_density_diffrn 2.190
_exptl_crystal_description block
_exptl_crystal_F_000 856
_exptl_crystal_size_max 0.13
_exptl_crystal_size_mid 0.12
_exptl_crystal_size_min 0.1
_refine_diff_density_max 0.317
_refine_diff_density_min -0.334
_refine_diff_density_rms 0.074
_refine_ls_abs_structure_details
;
 Flack x determined using 1001 quotients [(I+)-(I-)]/[(I+)+(I-)]
 (Parsons, Flack and Wagner, Acta Cryst. B69 (2013) 249-259).
;
_refine_ls_abs_structure_Flack 0.016(9)
_refine_ls_extinction_method none
_refine_ls_goodness_of_fit_ref 0.910
_refine_ls_hydrogen_treatment constr
_refine_ls_matrix_type full
_refine_ls_number_parameters 193
_refine_ls_number_reflns 3056
_refine_ls_number_restraints 1
_refine_ls_restrained_S_all 0.910
_refine_ls_R_factor_all 0.0396
_refine_ls_R_factor_gt 0.0264
_refine_ls_shift/su_max 0.001
_refine_ls_shift/su_mean 0.000
_refine_ls_structure_factor_coef Fsqd
_refine_ls_weighting_details 'w=1/[\s^2^(Fo^2^)] where P=(Fo^2^+2Fc^2^)/3'
_refine_ls_weighting_scheme calc
_refine_ls_wR_factor_gt 0.0468
_refine_ls_wR_factor_ref 0.0497
_reflns_Friedel_coverage 0.902
_reflns_Friedel_fraction_full 0.998
_reflns_Friedel_fraction_max 0.990
_reflns_number_gt 2500
_reflns_number_total 3056
_reflns_threshold_expression 'I > 2\s(I)'
_cod_data_source_file d6dt00783j2.cif
_cod_data_source_block Rb_1
_cod_depositor_comments 'Adding full bibliography for 7720985--7720987.cif.'
_cod_database_code 7720985
_shelx_shelxl_version_number 2019/3
_shelx_space_group_comment
;
The symmetry employed for this shelxl refinement is uniquely defined
by the following loop, which should always be used as a source of
symmetry information in preference to the above space-group names.
They are only intended as comments.
;
_shelx_estimated_absorpt_t_max 0.527
_shelx_estimated_absorpt_t_min 0.448
_olex2_refinement_description
;
1. Fixed Uiso
 At 1.5 times of:
  All O(H) groups, All O(H,H) groups
2.a Free rotating group:
 O1(H1A,H1B), O2(H2A,H2B)
2.b Idealised tetrahedral OH refined as rotating group:
 O3(H3), O4(H4), O5(H5), O6(H6), O7(H7), O8(H8)
;
_olex2_submission_special_instructions 'No special instructions were received'

loop_
_space_group_symop_operation_xyz
'x, y, z'
'-x, -y, z+1/2'
'x+1/2, -y, z'
'-x+1/2, y, z+1/2'

loop_
_atom_site_label
_atom_site_type_symbol
_atom_site_fract_x
_atom_site_fract_y
_atom_site_fract_z
_atom_site_U_iso_or_equiv
_atom_site_adp_type
_atom_site_occupancy
_atom_site_site_symmetry_order
_atom_site_calc_flag
_atom_site_refinement_flags_posn
_atom_site_refinement_flags_adp
_atom_site_refinement_flags_occupancy
_atom_site_disorder_assembly
_atom_site_disorder_group
B1 B 0.5922(3) 0.2550(9) 0.6691(5) 0.0247(13) Uani 1 1 d . . . . .
B2 B 0.9206(4) 0.7562(10) 0.4266(5) 0.0283(14) Uani 1 1 d . . . . .
C1 C 0.5250(3) 0.7535(7) 0.4710(5) 0.0256(10) Uani 1 1 d . . . . .
C2 C 0.5497(3) 0.7518(9) 0.5864(4) 0.0264(13) Uani 1 1 d . . . . .
C3 C 0.4630(3) 0.7379(8) 0.6192(4) 0.0251(11) Uani 1 1 d . . . . .
C4 C 0.4391(3) 0.7421(7) 0.5049(4) 0.0254(12) Uani 1 1 d . . . . .
O1 O 0.7101(2) 1.0106(5) 0.2305(5) 0.0456(9) Uani 1 1 d G . . . .
H1A H 0.748236 1.096588 0.229232 0.068 Uiso 1 1 d G U . . .
H1B H 0.665838 1.077446 0.233198 0.068 Uiso 1 1 d G U . . .
O2 O 0.7339(2) 0.5124(5) 0.4705(8) 0.0504(13) Uani 1 1 d G . . . .
H2A H 0.697130 0.444506 0.502758 0.076 Uiso 1 1 d G U . . .
H2B H 0.776734 0.440343 0.472355 0.076 Uiso 1 1 d G U . . .
O3 O 0.6179(2) 0.2549(6) 0.5607(3) 0.0325(9) Uani 1 1 d . . . . .
H3 H 0.577969 0.271327 0.520556 0.049 Uiso 1 1 calc R U . . .
O4 O 0.6537(2) 0.2684(5) 0.7437(3) 0.0325(8) Uani 1 1 d . . . . .
H4 H 0.634890 0.252084 0.805373 0.049 Uiso 1 1 calc R U . . .
O5 O 0.5107(2) 0.2427(8) 0.6899(3) 0.0378(10) Uani 1 1 d . . . . .
H5 H 0.503558 0.224040 0.755652 0.057 Uiso 1 1 calc R U . . .
O6 O 0.8616(2) 0.7662(8) 0.3480(4) 0.0391(10) Uani 1 1 d . . . . .
H6 H 0.883204 0.759896 0.287334 0.059 Uiso 1 1 calc R U . . .
O7 O 1.0031(2) 0.7401(7) 0.4057(3) 0.0391(10) Uani 1 1 d . . . . .
H7 H 1.011245 0.750371 0.339623 0.059 Uiso 1 1 calc R U . . .
O8 O 0.8940(2) 0.7627(7) 0.5318(3) 0.0354(10) Uani 1 1 d . . . . .
H8 H 0.933630 0.755608 0.573300 0.053 Uiso 1 1 calc R U . . .
O9 O 0.5627(2) 0.7629(8) 0.3818(3) 0.0356(10) Uani 1 1 d . . . . .
O10 O 0.6168(2) 0.7605(7) 0.6364(3) 0.0376(10) Uani 1 1 d . . . . .
O11 O 0.4253(2) 0.7285(5) 0.7093(3) 0.0311(9) Uani 1 1 d . . . . .
O12 O 0.3705(2) 0.7404(6) 0.4558(3) 0.0362(10) Uani 1 1 d . . . . .
Rb1 Rb 0.73167(2) 0.94247(7) 0.47950(6) 0.03265(12) Uani 1 1 d . . . . .
Rb2 Rb 0.79499(3) 0.58764(7) 0.73077(6) 0.04044(14) Uani 1 1 d . . . . .

loop_
_atom_site_aniso_label
_atom_site_aniso_U_11
_atom_site_aniso_U_22
_atom_site_aniso_U_33
_atom_site_aniso_U_23
_atom_site_aniso_U_13
_atom_site_aniso_U_12
B1 0.021(3) 0.031(3) 0.022(3) -0.001(2) 0.001(2) 0.002(3)
B2 0.024(3) 0.032(4) 0.029(3) 0.002(3) 0.001(2) 0.003(3)
C1 0.022(2) 0.032(3) 0.023(3) -0.004(2) -0.001(2) 0.0010(18)
C2 0.022(3) 0.037(3) 0.020(3) 0.000(2) -0.001(2) -0.003(3)
C3 0.023(2) 0.028(3) 0.024(3) 0.000(2) 0.0014(19) 0.000(2)
C4 0.028(3) 0.028(3) 0.021(3) -0.001(2) 0.001(2) 0.001(2)
O1 0.028(2) 0.046(2) 0.063(2) 0.003(3) -0.008(2) 0.0023(17)
O2 0.0288(17) 0.044(2) 0.079(4) 0.016(4) 0.013(3) 0.0011(18)
O3 0.0243(18) 0.053(3) 0.021(2) 0.0007(18) 0.0025(14) 0.0016(18)
O4 0.0227(17) 0.052(2) 0.022(2) -0.001(2) -0.0005(15) -0.0007(16)
O5 0.0224(17) 0.073(3) 0.018(2) 0.0024(19) 0.0008(15) 0.0003(18)
O6 0.023(2) 0.073(3) 0.0217(19) 0.0000(19) 0.0047(15) 0.005(2)
O7 0.0245(19) 0.072(3) 0.021(2) 0.000(2) 0.0010(15) 0.006(2)
O8 0.0214(18) 0.066(3) 0.019(2) -0.0008(19) 0.0008(15) 0.002(2)
O9 0.024(2) 0.064(3) 0.018(2) 0.0012(19) 0.0023(15) 0.000(2)
O10 0.0192(16) 0.073(3) 0.021(2) 0.002(2) -0.0019(15) -0.0048(19)
O11 0.0208(17) 0.055(2) 0.018(2) 0.0018(16) 0.0035(14) -0.0019(16)
O12 0.0219(17) 0.062(3) 0.024(2) -0.0021(19) -0.0023(14) -0.0032(17)
Rb1 0.0276(2) 0.0388(2) 0.0316(2) -0.0012(3) 0.0059(4) 0.0024(2)
Rb2 0.0413(3) 0.0375(2) 0.0426(3) -0.0003(3) 0.0080(2) 0.0021(3)

loop_
_atom_type_symbol
_atom_type_description
_atom_type_scat_dispersion_real
_atom_type_scat_dispersion_imag
_atom_type_scat_source
C C 0.0033 0.0016 'International Tables Vol C Tables 4.2.6.8 and 6.1.1.4'
H H 0.0000 0.0000 'International Tables Vol C Tables 4.2.6.8 and 6.1.1.4'
B B 0.0013 0.0007 'International Tables Vol C Tables 4.2.6.8 and 6.1.1.4'
O O 0.0106 0.0060 'International Tables Vol C Tables 4.2.6.8 and 6.1.1.4'
Rb Rb -0.9393 2.9676 'International Tables Vol C Tables 4.2.6.8 and 6.1.1.4'

loop_
_geom_angle_atom_site_label_1
_geom_angle_atom_site_label_2
_geom_angle_atom_site_label_3
_geom_angle
_geom_angle_site_symmetry_1
_geom_angle_site_symmetry_3
_geom_angle_publ_flag
O4 B1 O3 114.9(4) . . ?
O5 B1 O3 118.3(4) . . ?
O5 B1 O4 126.8(5) . . ?
O6 B2 O7 124.3(5) . . ?
O6 B2 Rb1 58.4(3) . . ?
O7 B2 Rb1 162.6(4) . . ?
O8 B2 O6 116.3(5) . . ?
O8 B2 O7 119.4(5) . . ?
O8 B2 Rb1 61.1(3) . . ?
C2 C1 Rb1 73.7(3) . . ?
C4 C1 C2 89.3(4) . . ?
C4 C1 Rb1 154.8(3) . . ?
O9 C1 C2 134.8(4) . . ?
O9 C1 C4 135.9(5) . . ?
O9 C1 Rb1 63.3(3) . . ?
C1 C2 C3 90.1(4) . . ?
C1 C2 Rb1 82.4(3) . . ?
C3 C2 Rb1 160.3(4) . . ?
O10 C2 C1 135.0(5) . . ?
O10 C2 C3 134.9(5) . . ?
O10 C2 Rb1 55.0(3) . . ?
C4 C3 C2 89.6(4) . . ?
O11 C3 C2 135.1(5) . . ?
O11 C3 C4 135.3(5) . . ?
C3 C4 C1 91.0(4) . . ?
O12 C4 C1 135.2(5) . . ?
O12 C4 C3 133.8(5) . . ?
H1A O1 H1B 104.5 . . ?
Rb1 O1 H1A 92.2 . . ?
Rb1 O1 H1A 82.4 4_654 . ?
Rb1 O1 H1B 111.0 4_654 . ?
Rb1 O1 H1B 97.9 . . ?
Rb1 O1 Rb1 151.01(13) . 4_654 ?
Rb2 O1 H1A 134.9 4_654 . ?
Rb2 O1 H1B 120.6 4_654 . ?
Rb2 O1 Rb1 81.54(13) 4_654 . ?
Rb2 O1 Rb1 82.35(13) 4_654 4_654 ?
H2A O2 H2B 104.5 . . ?
Rb1 O2 H2A 121.0 . . ?
Rb1 O2 H2B 125.7 . . ?
Rb1 O2 Rb2 82.25(16) . 4_654 ?
Rb1 O2 Rb2 79.43(18) . . ?
Rb2 O2 H2A 81.5 . . ?
Rb2 O2 H2A 115.7 4_654 . ?
Rb2 O2 H2B 79.7 . . ?
Rb2 O2 H2B 104.6 4_654 . ?
Rb2 O2 Rb2 159.76(13) 4_654 . ?
B1 O3 H3 109.5 . . ?
B1 O3 Rb1 120.3(3) . 1_545 ?
Rb1 O3 H3 112.8 1_545 . ?
B1 O4 H4 109.5 . . ?
B1 O4 Rb2 123.2(3) . . ?
Rb2 O4 H4 114.2 . . ?
B1 O5 H5 109.5 . . ?
B2 O6 H6 109.5 . . ?
B2 O6 Rb1 98.2(3) . . ?
B2 O6 Rb2 150.3(4) . 4_654 ?
Rb1 O6 H6 146.1 . . ?
Rb1 O6 Rb2 79.87(8) . 4_654 ?
Rb2 O6 H6 85.1 4_654 . ?
B2 O7 H7 109.5 . . ?
B2 O8 H8 109.5 . . ?
B2 O8 Rb1 95.3(3) . . ?
B2 O8 Rb2 151.9(4) . . ?
Rb1 O8 H8 148.4 . . ?
Rb1 O8 Rb2 82.40(9) . . ?
Rb2 O8 H8 84.3 . . ?
C1 O9 Rb1 96.5(3) . . ?
C1 O9 Rb2 147.1(4) . 4_654 ?
Rb2 O9 Rb1 74.84(9) 4_654 . ?
C2 O10 Rb1 104.7(3) . . ?
C2 O10 Rb2 155.5(4) . . ?
Rb1 O10 Rb2 79.76(8) . . ?
C3 O11 Rb2 116.8(3) . 3_465 ?
C4 O12 Rb1 125.8(3) . 3_475 ?
B2 Rb1 C1 135.11(14) . . ?
B2 Rb1 C2 134.69(14) . . ?
B2 Rb1 H1A 82.2 . . ?
C1 Rb1 H1A 99.5 . . ?
C2 Rb1 C1 23.84(12) . . ?
C2 Rb1 H1A 123.0 . . ?
O1 Rb1 B2 88.32(14) . . ?
O1 Rb1 B2 88.25(13) 4_655 . ?
O1 Rb1 C1 110.53(12) 4_655 . ?
O1 Rb1 C1 85.37(12) . . ?
O1 Rb1 C2 109.15(12) . . ?
O1 Rb1 C2 86.90(11) 4_655 . ?
O1 Rb1 O1 160.17(11) . 4_655 ?
O1 Rb1 H1A 15.2 . . ?
O1 Rb1 H1A 145.2 4_655 . ?
O1 Rb1 O9 66.27(10) . . ?
O1 Rb1 O12 83.57(10) . 3_575 ?
O2 Rb1 B2 66.92(14) . . ?
O2 Rb1 C1 69.74(10) . . ?
O2 Rb1 C2 69.70(14) . . ?
O2 Rb1 O1 96.5(2) . . ?
O2 Rb1 O1 100.06(19) . 4_655 ?
O2 Rb1 H1A 106.6 . . ?
O2 Rb1 O3 136.93(14) . 1_565 ?
O2 Rb1 O8 65.63(12) . . ?
O2 Rb1 O9 67.65(14) . . ?
O2 Rb1 O10 67.26(17) . . ?
O2 Rb1 O12 132.43(11) . 3_575 ?
O3 Rb1 B2 153.09(14) 1_565 . ?
O3 Rb1 C1 71.63(10) 1_565 . ?
O3 Rb1 C2 67.26(13) 1_565 . ?
O3 Rb1 O1 76.38(10) 1_565 4_655 ?
O3 Rb1 O1 98.66(10) 1_565 . ?
O3 Rb1 H1A 97.8 1_565 . ?
O3 Rb1 O9 82.22(11) 1_565 . ?
O3 Rb1 O12 89.32(10) 1_565 3_575 ?
O6 Rb1 B2 23.43(13) . . ?
O6 Rb1 C1 120.97(12) . . ?
O6 Rb1 C2 132.08(14) . . ?
O6 Rb1 O1 111.68(11) . 4_655 ?
O6 Rb1 O1 66.49(12) . . ?
O6 Rb1 H1A 63.4 . . ?
O6 Rb1 O2 63.86(16) . . ?
O6 Rb1 O3 157.73(13) . 1_565 ?
O6 Rb1 O8 46.13(11) . . ?
O6 Rb1 O9 104.90(12) . . ?
O6 Rb1 O10 130.26(11) . . ?
O6 Rb1 O12 73.10(12) . 3_575 ?
O8 Rb1 B2 23.55(13) . . ?
O8 Rb1 C1 133.43(12) . . ?
O8 Rb1 C2 121.30(12) . . ?
O8 Rb1 O1 66.23(10) . 4_655 ?
O8 Rb1 O1 111.86(10) . . ?
O8 Rb1 H1A 105.1 . . ?
O8 Rb1 O3 140.30(12) . 1_565 ?
O8 Rb1 O9 132.65(13) . . ?
O8 Rb1 O12 70.33(11) . 3_575 ?
O9 Rb1 B2 124.00(15) . . ?
O9 Rb1 C1 20.23(11) . . ?
O9 Rb1 C2 43.71(10) . . ?
O9 Rb1 O1 130.60(10) . 4_655 ?
O9 Rb1 H1A 81.0 . . ?
O10 Rb1 B2 122.85(14) . . ?
O10 Rb1 C1 43.77(12) . . ?
O10 Rb1 C2 20.34(11) . . ?
O10 Rb1 O1 68.24(11) . 4_655 ?
O10 Rb1 O1 129.05(10) . . ?
O10 Rb1 H1A 143.2 . . ?
O10 Rb1 O3 71.89(13) . 1_565 ?
O10 Rb1 O8 104.46(11) . . ?
O10 Rb1 O9 62.89(10) . . ?
O10 Rb1 O12 143.55(12) . 3_575 ?
O12 Rb1 B2 65.53(14) 3_575 . ?
O12 Rb1 C1 156.23(10) 3_575 . ?
O12 Rb1 C2 154.40(12) 3_575 . ?
O12 Rb1 O1 77.24(9) 3_575 4_655 ?
O12 Rb1 H1A 68.4 3_575 . ?
O12 Rb1 O9 146.82(11) 3_575 . ?
O1 Rb2 O2 98.17(15) 4_655 . ?
O1 Rb2 O2 99.57(16) 4_655 4_655 ?
O1 Rb2 O4 131.64(10) 4_655 . ?
O1 Rb2 O6 66.04(12) 4_655 4_655 ?
O1 Rb2 O8 68.69(14) 4_655 . ?
O1 Rb2 O9 69.43(14) 4_655 4_655 ?
O1 Rb2 O10 67.81(12) 4_655 . ?
O1 Rb2 O11 136.81(10) 4_655 3_565 ?
O1 Rb2 Rb1 52.78(13) 4_655 . ?
O1 Rb2 Rb1 51.72(13) 4_655 4_655 ?
O1 Rb2 Rb1 144.77(13) 4_655 4_645 ?
O2 Rb2 O2 147.83(8) 4_655 . ?
O2 Rb2 O4 73.85(11) 4_655 . ?
O2 Rb2 O6 59.93(11) 4_655 4_655 ?
O2 Rb2 O8 153.54(11) 4_655 . ?
O2 Rb2 O9 67.25(11) 4_655 4_655 ?
O2 Rb2 O10 105.14(10) 4_655 . ?
O2 Rb2 O11 94.18(10) 4_655 3_565 ?
O2 Rb2 Rb1 45.20(8) 4_655 4_645 ?
O2 Rb2 Rb1 142.73(7) . 4_655 ?
O2 Rb2 Rb1 47.91(8) 4_655 4_655 ?
O2 Rb2 Rb1 143.31(7) 4_655 . ?
O2 Rb2 Rb1 112.83(7) . 4_645 ?
O2 Rb2 Rb1 45.38(6) . . ?
O4 Rb2 O2 74.29(11) . . ?
O4 Rb2 O6 69.88(11) . 4_655 ?
O4 Rb2 O9 138.90(11) . 4_655 ?
O4 Rb2 O10 68.13(10) . . ?
O4 Rb2 Rb1 107.69(8) . 4_655 ?
O4 Rb2 Rb1 105.20(7) . . ?
O4 Rb2 Rb1 49.56(7) . 4_645 ?
O6 Rb2 O2 104.39(10) 4_655 . ?
O6 Rb2 O9 100.27(11) 4_655 4_655 ?
O6 Rb2 O10 47.31(10) 4_655 . ?
O6 Rb2 Rb1 47.24(8) 4_655 4_655 ?
O6 Rb2 Rb1 89.51(9) 4_655 4_645 ?
O6 Rb2 Rb1 84.87(9) 4_655 . ?
O8 Rb2 O2 58.61(11) . . ?
O8 Rb2 O4 131.95(11) . . ?
O8 Rb2 O6 128.05(12) . 4_655 ?
O8 Rb2 O9 86.31(10) . 4_655 ?
O8 Rb2 O10 92.52(10) . . ?
O8 Rb2 Rb1 142.12(8) . 4_645 ?
O8 Rb2 Rb1 46.95(7) . . ?
O8 Rb2 Rb1 115.16(8) . 4_655 ?
O9 Rb2 O2 144.71(11) 4_655 . ?
O9 Rb2 O10 134.37(12) 4_655 . ?
O9 Rb2 Rb1 92.03(9) 4_655 4_645 ?
O9 Rb2 Rb1 53.09(8) 4_655 4_655 ?
O9 Rb2 Rb1 113.73(9) 4_655 . ?
O10 Rb2 O2 58.04(10) . . ?
O10 Rb2 Rb1 87.45(8) . 4_655 ?
O10 Rb2 Rb1 114.51(8) . 4_645 ?
O10 Rb2 Rb1 45.95(7) . . ?
O11 Rb2 O2 90.96(9) 3_565 . ?
O11 Rb2 O4 91.49(9) 3_565 . ?
O11 Rb2 O6 150.96(11) 3_565 4_655 ?
O11 Rb2 O8 80.99(11) 3_565 . ?
O11 Rb2 O9 78.90(11) 3_565 4_655 ?
O11 Rb2 O10 145.92(10) 3_565 . ?
O11 Rb2 Rb1 122.40(7) 3_565 . ?
O11 Rb2 Rb1 125.66(7) 3_565 4_655 ?
O11 Rb2 Rb1 61.65(7) 3_565 4_645 ?
Rb1 Rb2 Rb1 154.211(18) . 4_645 ?
Rb1 Rb2 Rb1 93.10(2) 4_655 4_645 ?
Rb1 Rb2 Rb1 101.285(17) 4_655 . ?

loop_
_geom_bond_atom_site_label_1
_geom_bond_atom_site_label_2
_geom_bond_distance
_geom_bond_site_symmetry_2
_geom_bond_publ_flag
B1 O3 1.386(7) . ?
B1 O4 1.354(7) . ?
B1 O5 1.349(6) . ?
B2 O6 1.357(7) . ?
B2 O7 1.367(7) . ?
B2 O8 1.356(7) . ?
B2 Rb1 3.379(6) . ?
C1 C2 1.464(7) . ?
C1 C4 1.456(6) . ?
C1 O9 1.250(6) . ?
C1 Rb1 3.591(4) . ?
C2 C3 1.465(7) . ?
C2 O10 1.250(7) . ?
C2 Rb1 3.478(6) . ?
C3 C4 1.449(7) . ?
C3 O11 1.260(6) . ?
C4 O12 1.264(6) . ?
O1 H1A 0.8500 . ?
O1 H1B 0.8499 . ?
O1 Rb1 3.093(6) . ?
O1 Rb1 3.239(6) 4_654 ?
O1 Rb2 2.869(3) 4_654 ?
O2 H2A 0.8499 . ?
O2 H2B 0.8500 . ?
O2 Rb1 2.919(4) . ?
O2 Rb2 3.367(9) . ?
O2 Rb2 3.006(9) 4_654 ?
O3 H3 0.8200 . ?
O3 Rb1 2.980(4) 1_545 ?
O4 H4 0.8200 . ?
O4 Rb2 3.156(3) . ?
O5 H5 0.8200 . ?
O6 H6 0.8200 . ?
O6 Rb1 2.907(4) . ?
O6 Rb2 3.157(4) 4_654 ?
O7 H7 0.8200 . ?
O8 H8 0.8200 . ?
O8 Rb1 2.972(4) . ?
O8 Rb2 3.144(4) . ?
O9 Rb1 3.228(4) . ?
O9 Rb2 3.185(4) 4_654 ?
O10 Rb1 2.944(4) . ?
O10 Rb2 3.326(4) . ?
O11 Rb2 3.023(3) 3_465 ?
O12 Rb1 3.127(4) 3_475 ?
Rb1 H1A 3.2390 . ?

loop_
_geom_torsion_atom_site_label_1
_geom_torsion_atom_site_label_2
_geom_torsion_atom_site_label_3
_geom_torsion_atom_site_label_4
_geom_torsion
_geom_torsion_site_symmetry_1
_geom_torsion_site_symmetry_2
_geom_torsion_site_symmetry_3
_geom_torsion_site_symmetry_4
_geom_torsion_publ_flag
C1 C2 C3 C4 -0.7(4) . . . . ?
C1 C2 C3 O11 -179.9(6) . . . . ?
C1 C2 O10 Rb1 21.6(8) . . . . ?
C1 C2 O10 Rb2 -76.1(12) . . . . ?
C1 C4 O12 Rb1 -117.6(6) . . . 3_475 ?
C2 C1 C4 C3 -0.7(4) . . . . ?
C2 C1 C4 O12 178.1(6) . . . . ?
C2 C1 O9 Rb1 -19.7(6) . . . . ?
C2 C1 O9 Rb2 52.3(10) . . . 4_654 ?
C2 C3 C4 C1 0.7(4) . . . . ?
C2 C3 C4 O12 -178.1(6) . . . . ?
C2 C3 O11 Rb2 -132.0(6) . . . 3_465 ?
C3 C2 O10 Rb1 -157.6(6) . . . . ?
C3 C2 O10 Rb2 104.8(9) . . . . ?
C3 C4 O12 Rb1 60.7(7) . . . 3_475 ?
C4 C1 C2 C3 0.7(4) . . . . ?
C4 C1 C2 O10 -178.7(7) . . . . ?
C4 C1 C2 Rb1 -161.1(3) . . . . ?
C4 C1 O9 Rb1 159.4(5) . . . . ?
C4 C1 O9 Rb2 -128.6(6) . . . 4_654 ?
C4 C3 O11 Rb2 49.1(7) . . . 3_465 ?
O3 B1 O4 Rb2 49.3(6) . . . . ?
O4 B1 O3 Rb1 59.6(6) . . . 1_545 ?
O5 B1 O3 Rb1 -120.6(5) . . . 1_545 ?
O5 B1 O4 Rb2 -130.6(6) . . . . ?
O6 B2 O8 Rb1 -20.0(6) . . . . ?
O6 B2 O8 Rb2 63.8(10) . . . . ?
O7 B2 O6 Rb1 -159.5(6) . . . . ?
O7 B2 O6 Rb2 116.6(7) . . . 4_654 ?
O7 B2 O8 Rb1 160.1(5) . . . . ?
O7 B2 O8 Rb2 -116.1(7) . . . . ?
O8 B2 O6 Rb1 20.6(6) . . . . ?
O8 B2 O6 Rb2 -63.3(10) . . . 4_654 ?
O9 C1 C2 C3 180.0(6) . . . . ?
O9 C1 C2 O10 0.6(11) . . . . ?
O9 C1 C2 Rb1 18.3(6) . . . . ?
O9 C1 C4 C3 180.0(6) . . . . ?
O9 C1 C4 O12 -1.2(11) . . . . ?
O10 C2 C3 C4 178.7(7) . . . . ?
O10 C2 C3 O11 -0.5(12) . . . . ?
O11 C3 C4 C1 179.9(6) . . . . ?
O11 C3 C4 O12 1.1(11) . . . . ?
Rb1 B2 O6 Rb2 -83.9(6) . . . 4_654 ?
Rb1 B2 O8 Rb2 83.8(6) . . . . ?
Rb1 C1 C2 C3 161.7(4) . . . . ?
Rb1 C1 C2 O10 -17.7(7) . . . . ?
Rb1 C1 C4 C3 -47.6(9) . . . . ?
Rb1 C1 C4 O12 131.1(7) . . . . ?
Rb1 C1 O9 Rb2 72.0(5) . . . 4_654 ?
Rb1 C2 C3 C4 66.5(11) . . . . ?
Rb1 C2 C3 O11 -112.7(10) . . . . ?
Rb1 C2 O10 Rb2 -97.6(8) . . . . ?
